data_7107870
loop_
_publ_author_name
'Jesus R. Berenguer'
'Julio Fernandez'
'Elena Lalinde'
'Sergio Sanchez'

_publ_section_title
;
 Novel mixed anion [trans-Pt(C[triple bond, length as
 m-dash]CTol)2(CN)2]2- as a building block of new luminescent PtII-TlI and
 PtII-PbII coordination polymers
;
_journal_name_full Chem.Commun.
_journal_page_first 6384
_journal_paper_doi 10.1039/c2cc32390g
_journal_volume 48
_journal_year 2012
_chemical_formula_sum 'C44 H48 B2 N14 O3 Pb2 Pt'
_chemical_formula_weight 1452.05
_chemical_name_common 'Compound X'
_chemical_name_systematic
;
?
;
_space_group_IT_number 2
_symmetry_cell_setting triclinic
_symmetry_space_group_name_Hall '-P 1'
_symmetry_space_group_name_H-M 'P -1'
_atom_sites_solution_hydrogens geom
_atom_sites_solution_primary direct
_atom_sites_solution_secondary difmap
_audit_conform_dict_location ftp://ftp.iucr.org/pub/cif_core.dic
_audit_conform_dict_name cif_core.dic
_audit_conform_dict_version 2.4
_audit_creation_date 2012-04-27T17:16:51-00:00
_audit_creation_method 'WinGX routine CIF_UPDATE'
_cell_angle_alpha 71.013(4)
_cell_angle_beta 89.708(3)
_cell_angle_gamma 79.895(4)
_cell_formula_units_Z 1
_cell_length_a 7.7464(6)
_cell_length_b 11.2992(7)
_cell_length_c 15.3002(12)
_cell_measurement_reflns_used 2645
_cell_measurement_temperature 173.0(10)
_cell_volume 1244.75(16)
_computing_cell_refinement 'HKL Scalepack (Otwinowski & Minor 1997)'
_computing_data_collection 'Collect (Bruker AXS BV, 1997-2004)'
_computing_data_reduction 'HKL Denzo and Scalepack (Otwinowski & Minor 1997)'
_computing_structure_refinement 'SHELXL-97 (Sheldrick, 2008)'
_diffrn_ambient_temperature 173.0(10)
_diffrn_detector_area_resol_mean 9
_diffrn_measured_fraction_theta_full 0.995
_diffrn_measured_fraction_theta_max 0.995
_diffrn_measurement_device '95mm CCD camera on \k-goniostat'
_diffrn_measurement_device_type KappaCCD
_diffrn_measurement_method CCD
_diffrn_orient_matrix_type 'by Bruker AXS Collect from scalepack cell'
_diffrn_orient_matrix_UB_11 0.0386583
_diffrn_orient_matrix_UB_12 -0.0569052
_diffrn_orient_matrix_UB_13 0.0645188
_diffrn_orient_matrix_UB_21 0.1249031
_diffrn_orient_matrix_UB_22 -0.008297
_diffrn_orient_matrix_UB_23 -0.0176668
_diffrn_orient_matrix_UB_31 0.0123569
_diffrn_orient_matrix_UB_32 0.0758885
_diffrn_orient_matrix_UB_33 0.0178218
_diffrn_radiation_monochromator graphite
_diffrn_radiation_type MoK\a
_diffrn_radiation_wavelength 0.71073
_diffrn_reflns_av_R_equivalents 0.0622
_diffrn_reflns_av_unetI/netI 0.0501
_diffrn_reflns_limit_h_max 9
_diffrn_reflns_limit_h_min -9
_diffrn_reflns_limit_k_max 13
_diffrn_reflns_limit_k_min -13
_diffrn_reflns_limit_l_max 18
_diffrn_reflns_limit_l_min -18
_diffrn_reflns_number 16185
_diffrn_reflns_theta_full 25.02
_diffrn_reflns_theta_max 25.02
_diffrn_reflns_theta_min 3.52
_exptl_absorpt_coefficient_mu 9.602
_exptl_absorpt_correction_T_max 0.4175
_exptl_absorpt_correction_T_min 0.3319
_exptl_absorpt_correction_type multi-scan
_exptl_absorpt_process_details
;
[c.f. r.h. blessing, acta cryst. (1995), a51, 33-38]
;
_exptl_crystal_colour yellow
_exptl_crystal_density_diffrn 1.934
_exptl_crystal_density_method 'not measured'
_exptl_crystal_description block
_exptl_crystal_F_000 684
_exptl_crystal_size_max 0.1
_exptl_crystal_size_mid 0.1
_exptl_crystal_size_min 0.1
_refine_diff_density_max 2.184
_refine_diff_density_min -1.682
_refine_diff_density_rms 0.155
_refine_ls_extinction_method none
_refine_ls_goodness_of_fit_ref 1.043
_refine_ls_hydrogen_treatment mixed
_refine_ls_matrix_type full
_refine_ls_number_parameters 309
_refine_ls_number_reflns 4373
_refine_ls_number_restraints 3
_refine_ls_restrained_S_all 1.046
_refine_ls_R_factor_all 0.0575
_refine_ls_R_factor_gt 0.0392
_refine_ls_shift/su_max 0.001
_refine_ls_shift/su_mean 0
_refine_ls_structure_factor_coef Fsqd
_refine_ls_weighting_details 'calc w=1/[\s^2^(Fo^2^)+(0.0469P)^2^+2.5664P] where P=(Fo^2^+2Fc^2^)/3'
_refine_ls_weighting_scheme calc
_refine_ls_wR_factor_gt 0.0881
_refine_ls_wR_factor_ref 0.0959
_reflns_number_gt 3409
_reflns_number_total 4373
_reflns_threshold_expression >2\s(I)
_cod_data_source_file c2cc32390g.txt
_cod_data_source_block 3
_cod_original_sg_symbol_H-M P-1
_cod_database_code 7107870

loop_
_symmetry_equiv_pos_as_xyz
'x, y, z'
'-x, -y, -z'

loop_
_atom_site_label
_atom_site_type_symbol
_atom_site_fract_x
_atom_site_fract_y
_atom_site_fract_z
_atom_site_U_iso_or_equiv
_atom_site_adp_type
_atom_site_occupancy
_atom_site_symmetry_multiplicity
_atom_site_calc_flag
_atom_site_refinement_flags
C1 C 0.7540(12) 0.0900(8) 0.4565(6) 0.046(2) Uani 1 1 d .
C2 C 0.9429(10) -0.0150(8) 0.6302(5) 0.038(2) Uani 1 1 d .
C3 C 0.9102(10) -0.0286(7) 0.7087(6) 0.038(2) Uani 1 1 d .
C4 C 0.8793(10) -0.0480(7) 0.8060(5) 0.0330(18) Uani 1 1 d .
C5 C 0.9848(11) -0.1492(8) 0.8752(5) 0.0395(19) Uani 1 1 d .
H5 H 1.0755 -0.2042 0.8579 0.047 Uiso 1 1 calc R
C6 C 0.9580(11) -0.1691(8) 0.9670(6) 0.043(2) Uani 1 1 d .
H6 H 1.0303 -0.2385 1.0121 0.051 Uiso 1 1 calc R
C7 C 0.8283(11) -0.0910(8) 0.9961(5) 0.0375(19) Uani 1 1 d .
C8 C 0.7248(12) 0.0103(8) 0.9285(6) 0.044(2) Uani 1 1 d .
H8 H 0.6362 0.0663 0.9463 0.052 Uiso 1 1 calc R
C9 C 0.7499(12) 0.0300(8) 0.8361(6) 0.044(2) Uani 1 1 d .
H9 H 0.6766 0.0992 0.7914 0.053 Uiso 1 1 calc R
C10 C 0.7980(13) -0.1134(9) 1.0977(6) 0.053(2) Uani 1 1 d .
H10A H 0.703 -0.0472 1.1038 0.08 Uiso 1 1 calc R
H10B H 0.9059 -0.1101 1.1294 0.08 Uiso 1 1 calc R
H10C H 0.7657 -0.1971 1.1257 0.08 Uiso 1 1 calc R
C11 C -0.1438(10) 0.3531(8) 0.2647(6) 0.041(2) Uani 1 1 d .
H11 H -0.1989 0.2969 0.312 0.049 Uiso 1 1 calc R
C12 C -0.2294(10) 0.4447(8) 0.1869(6) 0.042(2) Uani 1 1 d .
H12 H -0.3518 0.4636 0.1705 0.051 Uiso 1 1 calc R
C13 C -0.1024(9) 0.5024(7) 0.1382(5) 0.039(2) Uani 1 1 d .
H13 H -0.1202 0.5689 0.0802 0.047 Uiso 1 1 calc R
C14 C 0.4334(12) 0.4841(9) 0.3745(7) 0.051(2) Uani 1 1 d .
H14 H 0.4744 0.4459 0.4375 0.061 Uiso 1 1 calc R
C15 C 0.4439(13) 0.6044(10) 0.3231(8) 0.064(3) Uani 1 1 d .
H15 H 0.4904 0.6655 0.3417 0.077 Uiso 1 1 calc R
C16 C 0.3715(11) 0.6185(8) 0.2375(8) 0.055(3) Uani 1 1 d .
H16 H 0.3596 0.6935 0.1849 0.066 Uiso 1 1 calc R
C17 C 0.5139(12) 0.1736(9) 0.1831(7) 0.053(2) Uani 1 1 d .
H17 H 0.5716 0.0898 0.2174 0.064 Uiso 1 1 calc R
C18 C 0.5304(13) 0.2321(10) 0.0908(7) 0.058(3) Uani 1 1 d .
H18 H 0.5983 0.1982 0.0497 0.07 Uiso 1 1 calc R
C19 C 0.4272(11) 0.3507(9) 0.0706(6) 0.046(2) Uani 1 1 d .
H19 H 0.4104 0.4146 0.0113 0.055 Uiso 1 1 calc R
B1 B 0.2372(11) 0.4776(9) 0.1612(7) 0.036(2) Uani 1 1 d .
N1 N 0.6132(9) 0.1440(8) 0.4322(6) 0.063(2) Uani 1 1 d .
N2 N 0.0298(8) 0.3549(6) 0.2640(4) 0.0392(17) Uani 1 1 d .
N3 N 0.0529(7) 0.4492(6) 0.1861(4) 0.0343(15) Uani 1 1 d .
N4 N 0.3587(8) 0.4249(6) 0.3265(5) 0.0409(17) Uani 1 1 d .
N5 N 0.3207(8) 0.5107(6) 0.2395(5) 0.0374(16) Uani 1 1 d .
N6 N 0.4058(8) 0.2499(6) 0.2186(5) 0.0390(16) Uani 1 1 d .
N7 N 0.3543(8) 0.3618(6) 0.1472(4) 0.0332(15) Uani 1 1 d .
Pb1 Pb 0.28423(4) 0.21073(3) 0.37117(2) 0.04115(14) Uani 1 1 d .
Pt1 Pt 1 0 0.5 0.03198(13) Uani 1 2 d S
O1 O 0.2086(13) 0.2975(11) 0.5230(7) 0.116(4) Uani 1 1 d D
C21 C 0.095(2) 0.3029(11) 0.5671(9) 0.101(5) Uani 1 1 d D
C20 C 0.067(2) 0.3009(19) 0.6619(9) 0.144(7) Uani 1 1 d D
H20A H 0.1797 0.2718 0.6981 0.216 Uiso 1 1 calc R
H20B H -0.0133 0.2427 0.6897 0.216 Uiso 1 1 calc R
H20C H 0.0163 0.3868 0.6616 0.216 Uiso 1 1 calc R
C22 C -0.0850(18) 0.3466(13) 0.5107(10) 0.107(5) Uani 1 1 d D
H22A H -0.0677 0.3449 0.4476 0.16 Uiso 1 1 calc R
H22B H -0.1357 0.4334 0.5085 0.16 Uiso 1 1 calc R
H22C H -0.1648 0.289 0.5406 0.16 Uiso 1 1 calc R
O2 O 0.484(3) -0.073(2) 0.3509(14) 0.136(8) Uani 0.5 1 d P
H1 H 0.231(10) 0.571(8) 0.096(6) 0.05(2) Uiso 1 1 d .

loop_
_atom_site_aniso_label
_atom_site_aniso_U_11
_atom_site_aniso_U_22
_atom_site_aniso_U_33
_atom_site_aniso_U_23
_atom_site_aniso_U_13
_atom_site_aniso_U_12
C1 0.051(6) 0.046(5) 0.030(5) 0.004(4) 0.000(4) -0.011(4)
C2 0.036(5) 0.046(5) 0.025(4) -0.002(4) -0.003(3) -0.008(4)
C3 0.037(5) 0.026(4) 0.040(5) -0.002(4) -0.005(4) 0.001(4)
C4 0.035(4) 0.033(4) 0.033(4) -0.011(4) 0.004(3) -0.010(4)
C5 0.040(5) 0.037(5) 0.038(5) -0.011(4) 0.001(4) 0.000(4)
C6 0.045(5) 0.037(5) 0.041(5) -0.006(4) -0.004(4) -0.008(4)
C7 0.046(5) 0.034(5) 0.036(4) -0.014(4) -0.005(4) -0.012(4)
C8 0.051(5) 0.042(5) 0.046(5) -0.026(4) 0.008(4) -0.006(4)
C9 0.049(5) 0.035(5) 0.040(5) -0.008(4) -0.008(4) 0.002(4)
C10 0.069(6) 0.061(6) 0.031(5) -0.020(4) 0.002(4) -0.006(5)
C11 0.028(4) 0.051(5) 0.043(5) -0.008(4) 0.002(4) -0.015(4)
C12 0.014(4) 0.056(5) 0.050(5) -0.010(4) -0.005(3) -0.005(4)
C13 0.026(4) 0.036(4) 0.040(5) 0.007(4) -0.013(3) -0.002(3)
C14 0.042(5) 0.062(6) 0.053(6) -0.022(5) -0.003(4) -0.012(5)
C15 0.054(6) 0.058(7) 0.098(9) -0.044(6) 0.003(6) -0.021(5)
C16 0.038(5) 0.033(5) 0.095(8) -0.025(5) 0.004(5) -0.004(4)
C17 0.046(6) 0.043(5) 0.069(7) -0.018(5) 0.000(5) -0.004(4)
C18 0.049(6) 0.072(7) 0.069(7) -0.041(6) 0.013(5) -0.016(5)
C19 0.038(5) 0.058(6) 0.045(5) -0.018(4) -0.002(4) -0.016(5)
B1 0.016(4) 0.032(5) 0.048(6) 0.001(4) -0.007(4) -0.003(4)
N1 0.028(4) 0.068(5) 0.066(6) 0.009(4) -0.009(4) 0.005(4)
N2 0.028(4) 0.048(4) 0.031(4) 0.002(3) -0.002(3) -0.009(3)
N3 0.018(3) 0.034(4) 0.039(4) 0.003(3) -0.006(3) -0.002(3)
N4 0.031(4) 0.039(4) 0.047(4) -0.008(3) -0.005(3) -0.005(3)
N5 0.026(3) 0.032(4) 0.052(4) -0.009(3) 0.002(3) -0.010(3)
N6 0.032(4) 0.036(4) 0.044(4) -0.005(3) -0.003(3) -0.006(3)
N7 0.027(3) 0.033(4) 0.038(4) -0.006(3) -0.001(3) -0.009(3)
Pb1 0.03001(19) 0.0433(2) 0.0379(2) 0.00608(15) -0.01037(13) -0.01202(14)
Pt1 0.0263(2) 0.0310(2) 0.0288(2) 0.00144(18) -0.00431(17) -0.00126(18)
O1 0.091(7) 0.190(11) 0.085(7) -0.054(7) 0.043(6) -0.055(7)
C21 0.122(13) 0.096(10) 0.092(11) -0.024(8) 0.029(10) -0.056(10)
C20 0.105(11) 0.28(2) 0.064(9) -0.058(12) 0.035(8) -0.080(14)
C22 0.115(12) 0.100(10) 0.099(11) -0.037(9) -0.025(9) 0.005(9)
O2 0.140(19) 0.17(2) 0.100(15) -0.040(14) 0.009(13) -0.056(16)

loop_
_atom_type_symbol
_atom_type_description
_atom_type_scat_dispersion_real
_atom_type_scat_dispersion_imag
_atom_type_scat_source
C C 0.0033 0.0016 'International Tables Vol C Tables 4.2.6.8 and 6.1.1.4'
H H 0 0 'International Tables Vol C Tables 4.2.6.8 and 6.1.1.4'
B B 0.0013 0.0007 'International Tables Vol C Tables 4.2.6.8 and 6.1.1.4'
N N 0.0061 0.0033 'International Tables Vol C Tables 4.2.6.8 and 6.1.1.4'
Pb Pb -3.3944 10.1111 'International Tables Vol C Tables 4.2.6.8 and 6.1.1.4'
Pt Pt -1.7033 8.3905 'International Tables Vol C Tables 4.2.6.8 and 6.1.1.4'
O O 0.0106 0.006 'International Tables Vol C Tables 4.2.6.8 and 6.1.1.4'

loop_
_geom_angle_atom_site_label_1
_geom_angle_atom_site_label_2
_geom_angle_atom_site_label_3
_geom_angle
_geom_angle_site_symmetry_1
_geom_angle_site_symmetry_3
N1 C1 Pt1 178.4(9) . .
C3 C2 Pt1 177.6(8) . .
C2 C3 C4 177.1(8) . .
C9 C4 C5 116.7(7) . .
C9 C4 C3 123.5(7) . .
C5 C4 C3 119.9(7) . .
C6 C5 C4 120.8(8) . .
C6 C5 H5 119.6 . .
C4 C5 H5 119.6 . .
C5 C6 C7 122.0(8) . .
C5 C6 H6 119 . .
C7 C6 H6 119 . .
C6 C7 C8 117.8(8) . .
C6 C7 C10 122.0(7) . .
C8 C7 C10 120.2(8) . .
C9 C8 C7 120.5(8) . .
C9 C8 H8 119.7 . .
C7 C8 H8 119.7 . .
C8 C9 C4 122.2(8) . .
C8 C9 H9 118.9 . .
C4 C9 H9 118.9 . .
C7 C10 H10A 109.5 . .
C7 C10 H10B 109.5 . .
H10A C10 H10B 109.5 . .
C7 C10 H10C 109.5 . .
H10A C10 H10C 109.5 . .
H10B C10 H10C 109.5 . .
N2 C11 C12 110.0(7) . .
N2 C11 H11 125 . .
C12 C11 H11 125 . .
C13 C12 C11 105.6(7) . .
C13 C12 H12 127.2 . .
C11 C12 H12 127.2 . .
N3 C13 C12 108.5(7) . .
N3 C13 H13 125.8 . .
C12 C13 H13 125.8 . .
N4 C14 C15 112.2(9) . .
N4 C14 H14 123.9 . .
C15 C14 H14 123.9 . .
C14 C15 C16 104.1(8) . .
C14 C15 H15 128 . .
C16 C15 H15 128 . .
N5 C16 C15 109.6(9) . .
N5 C16 H16 125.2 . .
C15 C16 H16 125.2 . .
N6 C17 C18 111.0(8) . .
N6 C17 H17 124.5 . .
C18 C17 H17 124.5 . .
C17 C18 C19 104.9(9) . .
C17 C18 H18 127.6 . .
C19 C18 H18 127.6 . .
N7 C19 C18 109.2(8) . .
N7 C19 H19 125.4 . .
C18 C19 H19 125.4 . .
N7 B1 N3 110.3(7) . .
N7 B1 N5 109.3(6) . .
N3 B1 N5 109.9(7) . .
N7 B1 H1 112(4) . .
N3 B1 H1 111(4) . .
N5 B1 H1 104(4) . .
C1 N1 Pb1 165.0(8) . .
C11 N2 N3 106.2(6) . .
C11 N2 Pb1 131.3(5) . .
N3 N2 Pb1 122.4(4) . .
C13 N3 N2 109.6(6) . .
C13 N3 B1 129.5(6) . .
N2 N3 B1 120.8(6) . .
C14 N4 N5 105.9(7) . .
C14 N4 Pb1 131.9(6) . .
N5 N4 Pb1 122.3(5) . .
C16 N5 N4 108.3(7) . .
C16 N5 B1 129.5(8) . .
N4 N5 B1 122.2(6) . .
C17 N6 N7 105.9(7) . .
C17 N6 Pb1 131.4(6) . .
N7 N6 Pb1 122.4(5) . .
C19 N7 N6 109.0(7) . .
C19 N7 B1 128.9(7) . .
N6 N7 B1 122.1(7) . .
N6 Pb1 N4 73.5(2) . .
N6 Pb1 N2 77.4(2) . .
N4 Pb1 N2 75.1(2) . .
N6 Pb1 N1 84.2(2) . .
N4 Pb1 N1 81.9(2) . .
N2 Pb1 N1 153.8(2) . .
C2 Pt1 C2 180 . .
C2 Pt1 C1 90.0(3) . .
C2 Pt1 C1 90.0(3) 2_756 .
C2 Pt1 C1 90.0(3) . 2_756
C2 Pt1 C1 90.0(3) 2_756 2_756
C1 Pt1 C1 180 . .
O1 C21 C20 137.1(15) . .
O1 C21 C22 112.9(13) . .
C20 C21 C22 109.0(13) . .
C21 C20 H20A 109.5 . .
C21 C20 H20B 109.5 . .
H20A C20 H20B 109.5 . .
C21 C20 H20C 109.5 . .
H20A C20 H20C 109.5 . .
H20B C20 H20C 109.5 . .
C21 C22 H22A 109.5 . .
C21 C22 H22B 109.5 . .
H22A C22 H22B 109.5 . .
C21 C22 H22C 109.5 . .
H22A C22 H22C 109.5 . .
H22B C22 H22C 109.5 . .

loop_
_geom_bond_atom_site_label_1
_geom_bond_atom_site_label_2
_geom_bond_distance
_geom_bond_site_symmetry_2
C1 N1 1.150(11) .
C1 Pt1 2.001(9) .
C2 C3 1.191(11) .
C2 Pt1 1.998(8) .
C3 C4 1.458(11) .
C4 C9 1.395(12) .
C4 C5 1.410(11) .
C5 C6 1.369(11) .
C5 H5 0.95 .
C6 C7 1.388(12) .
C6 H6 0.95 .
C7 C8 1.393(11) .
C7 C10 1.516(12) .
C8 C9 1.375(11) .
C8 H8 0.95 .
C9 H9 0.95 .
C10 H10A 0.98 .
C10 H10B 0.98 .
C10 H10C 0.98 .
C11 N2 1.348(10) .
C11 C12 1.377(11) .
C11 H11 0.95 .
C12 C13 1.360(11) .
C12 H12 0.95 .
C13 N3 1.347(9) .
C13 H13 0.95 .
C14 N4 1.335(11) .
C14 C15 1.347(13) .
C14 H14 0.95 .
C15 C16 1.377(14) .
C15 H15 0.95 .
C16 N5 1.336(10) .
C16 H16 0.95 .
C17 N6 1.337(11) .
C17 C18 1.366(13) .
C17 H17 0.95 .
C18 C19 1.374(13) .
C18 H18 0.95 .
C19 N7 1.331(10) .
C19 H19 0.95 .
B1 N7 1.532(11) .
B1 N3 1.536(10) .
B1 N5 1.541(12) .
B1 H1 1.19(8) .
N1 Pb1 2.613(7) .
N2 N3 1.352(8) .
N2 Pb1 2.529(6) .
N4 N5 1.364(9) .
N4 Pb1 2.462(6) .
N6 N7 1.371(8) .
N6 Pb1 2.446(7) .
Pt1 C2 1.998(8) 2_756
Pt1 C1 2.001(10) 2_756
O1 C21 1.109(15) .
C21 C20 1.460(14) .
C21 C22 1.559(14) .
C20 H20A 0.98 .
C20 H20B 0.98 .
C20 H20C 0.98 .
C22 H22A 0.98 .
C22 H22B 0.98 .
C22 H22C 0.98 .
